data_8104992
loop_
_publ_author_name
'Jia, Aijun'
'Gong, Zhihai'
'Li, Ji'

_publ_section_title
;
 The crystal structure of
 1,4-bis((1H-benzimidazol-2-yl)methyl)-piperazine-2,5-dione dihydrate,
 C20H22N6O4
;
_journal_issue 1
_journal_name_full 'Zeitschrift f\"ur Kristallographie - New Crystal Structures'
_journal_page_first 173
_journal_page_last 174
_journal_paper_doi 10.1515/ncrs-2021-0426
_journal_volume 237
_journal_year 2022
_chemical_formula_moiety 'C20 H18 N6 O2, 2(H2 O)'
_chemical_formula_sum 'C20 H22 N6 O4'
_chemical_formula_weight 410.43
_space_group_crystal_system monoclinic
_space_group_IT_number 14
_space_group_name_Hall '-P 2ybc'
_space_group_name_H-M_alt 'P 1 21/c 1'
_atom_sites_solution_hydrogens mixed
_atom_sites_solution_primary dual
_cell_angle_alpha 90
_cell_angle_beta 92.5650(10)
_cell_angle_gamma 90
_cell_formula_units_Z 2
_cell_length_a 11.2208(8)
_cell_length_b 6.0358(4)
_cell_length_c 14.6702(10)
_cell_measurement_reflns_used 2804
_cell_measurement_temperature 296(2)
_cell_measurement_theta_max 24.80
_cell_measurement_theta_min 2.78
_cell_volume 992.57(12)
_computing_cell_refinement 'SAINT v7.68A (Bruker, 2003) [1]'
_computing_data_collection 'Bruker APEX II'
_computing_data_reduction 'SAINT v7.68A (Bruker, 2003)'
_computing_molecular_graphics 'Diamond (Brandenburg, 2006)[5]'
_computing_publication_material 'Olex2 (Dolomanov et al., 2009)[5]'
_computing_structure_refinement 'ShelXL (Sheldrick, 2015) [2-3]'
_computing_structure_solution 'ShelXS (Sheldrick, 2015) [2-3]'
_diffrn_ambient_temperature 296(2)
_diffrn_measured_fraction_theta_full 0.991
_diffrn_measured_fraction_theta_max 0.988
_diffrn_measurement_device_type 'CCD area detector'
_diffrn_measurement_method 'phi and omega scans'
_diffrn_radiation_monochromator graphite
_diffrn_radiation_type MoK\a
_diffrn_radiation_wavelength 0.71073
_diffrn_reflns_av_R_equivalents 0.0328
_diffrn_reflns_av_unetI/netI 0.0294
_diffrn_reflns_Laue_measured_fraction_full 0.991
_diffrn_reflns_Laue_measured_fraction_max 0.988
_diffrn_reflns_limit_h_max 14
_diffrn_reflns_limit_h_min -14
_diffrn_reflns_limit_k_max 7
_diffrn_reflns_limit_k_min -7
_diffrn_reflns_limit_l_max 18
_diffrn_reflns_limit_l_min -17
_diffrn_reflns_number 10383
_diffrn_reflns_point_group_measured_fraction_full 0.991
_diffrn_reflns_point_group_measured_fraction_max 0.988
_diffrn_reflns_theta_full 25.242
_diffrn_reflns_theta_max 26.995
_diffrn_reflns_theta_min 1.817
_diffrn_source_current 30.0
_diffrn_source_power 1.5
_diffrn_source_voltage 50.0
_exptl_absorpt_coefficient_mu 0.099
_exptl_absorpt_correction_T_max 0.9882
_exptl_absorpt_correction_T_min 0.9805
_exptl_absorpt_correction_type multi-scan
_exptl_absorpt_process_details 'SADABS, (Sheldrick, 2008) [6]'
_exptl_crystal_colour colourless
_exptl_crystal_colour_primary colourless
_exptl_crystal_density_diffrn 1.373
_exptl_crystal_density_method 'not measured'
_exptl_crystal_description block
_exptl_crystal_F_000 432
_exptl_crystal_size_max 0.2
_exptl_crystal_size_mid 0.16
_exptl_crystal_size_min 0.12
_refine_diff_density_max 0.314
_refine_diff_density_min -0.165
_refine_diff_density_rms 0.062
_refine_ls_extinction_coef .
_refine_ls_extinction_method none
_refine_ls_goodness_of_fit_ref 1.064
_refine_ls_hydrogen_treatment mixed
_refine_ls_matrix_type full
_refine_ls_number_parameters 145
_refine_ls_number_reflns 2143
_refine_ls_number_restraints 3
_refine_ls_restrained_S_all 1.063
_refine_ls_R_factor_all 0.0821
_refine_ls_R_factor_gt 0.0639
_refine_ls_shift/su_max 0.000
_refine_ls_shift/su_mean 0.000
_refine_ls_structure_factor_coef Fsqd
_refine_ls_weighting_details 'w=1/[\s^2^(Fo^2^)+(0.0683P)^2^+0.7974P] where P=(Fo^2^+2Fc^2^)/3'
_refine_ls_weighting_scheme calc
_refine_ls_wR_factor_gt 0.1640
_refine_ls_wR_factor_ref 0.1726
_reflns_Friedel_coverage 0.000
_reflns_Friedel_fraction_full .
_reflns_Friedel_fraction_max .
_reflns_number_gt 1623
_reflns_number_total 2143
_reflns_threshold_expression 'I > 2\s(I)'
_cod_data_source_file suppl_j_ncrs-2021-0426_suppl.cif
_cod_data_source_block I
_cod_database_code 8104992
_shelx_space_group_comment
; 
The symmetry employed for this shelxl refinement is uniquely defined 
by the following loop, which should always be used as a source of 
symmetry information in preference to the above space-group names. 
They are only intended as comments. 
;
_shelx_estimated_absorpt_t_max 0.988
_shelx_estimated_absorpt_t_min 0.980
_olex2_refinement_description
; 
1. Fixed Uiso 
 At 1.2 times of: 
  All C(H) groups, All C(H,H) groups, All N(H) groups 
 At 1.5 times of: 
  All O(H,H) groups 
2. Restrained distances 
 O2-H2B = O2-H2A 
 0.82 with sigma of 0.01 
 N2-H2 
 0.86 with sigma of 0.01 
3.a Secondary CH2 refined with riding coordinates: 
 C1(H1A,H1B), C9(H9A,H9B) 
3.b Aromatic/amide H refined with riding coordinates: 
 C4(H4), C5(H5), C6(H6), C7(H7) 
;

loop_
_space_group_symop_operation_xyz
'x, y, z'
'-x, y+1/2, -z+1/2'
'-x, -y, -z'
'x, -y-1/2, z-1/2'

loop_
_atom_site_label
_atom_site_type_symbol
_atom_site_fract_x
_atom_site_fract_y
_atom_site_fract_z
_atom_site_U_iso_or_equiv
_atom_site_adp_type
_atom_site_occupancy
_atom_site_site_symmetry_order
_atom_site_calc_flag
_atom_site_refinement_flags_posn
_atom_site_refinement_flags_adp
_atom_site_refinement_flags_occupancy
_atom_site_disorder_assembly
_atom_site_disorder_group
C1 C 0.8975(3) 0.0783(4) 0.67284(17) 0.0484(7) Uani 1 1 d . . . . .
H1A H 0.961332 0.098363 0.718864 0.058 Uiso 1 1 calc R U . . .
H1B H 0.853067 -0.052909 0.688787 0.058 Uiso 1 1 calc R U . . .
C2 C 0.8158(2) 0.2759(4) 0.67395(15) 0.0395(6) Uani 1 1 d . . . . .
C3 C 0.6863(2) 0.5290(4) 0.62803(17) 0.0421(6) Uani 1 1 d . . . . .
C4 C 0.6078(3) 0.6729(5) 0.5818(2) 0.0601(8) Uani 1 1 d . . . . .
H4 H 0.587237 0.654994 0.520084 0.072 Uiso 1 1 calc R U . . .
C5 C 0.5622(3) 0.8431(5) 0.6320(3) 0.0680(9) Uani 1 1 d . . . . .
H5 H 0.509678 0.942751 0.603315 0.082 Uiso 1 1 calc R U . . .
C6 C 0.5921(3) 0.8708(5) 0.7241(3) 0.0665(9) Uani 1 1 d . . . . .
H6 H 0.559195 0.987950 0.755626 0.080 Uiso 1 1 calc R U . . .
C7 C 0.6694(2) 0.7284(5) 0.7696(2) 0.0537(7) Uani 1 1 d . . . . .
H7 H 0.689858 0.747404 0.831281 0.064 Uiso 1 1 calc R U . . .
C8 C 0.7162(2) 0.5545(4) 0.72018(16) 0.0414(6) Uani 1 1 d . . . . .
C9 C 0.9128(2) -0.1527(4) 0.53247(18) 0.0488(7) Uani 1 1 d . . . . .
H9A H 0.827063 -0.145699 0.520891 0.059 Uiso 1 1 calc R U . . .
H9B H 0.929307 -0.281685 0.570366 0.059 Uiso 1 1 calc R U . . .
C10 C 1.0302(2) 0.1872(4) 0.55691(17) 0.0416(6) Uani 1 1 d . . . . .
N1 N 0.94946(18) 0.0432(3) 0.58413(13) 0.0409(5) Uani 1 1 d . . . . .
N2 N 0.75113(19) 0.3470(4) 0.60041(13) 0.0436(5) Uani 1 1 d D . . . .
H2 H 0.758(2) 0.307(5) 0.5443(9) 0.052 Uiso 1 1 d D U . . .
N3 N 0.79867(19) 0.3917(4) 0.74791(13) 0.0439(5) Uani 1 1 d . . . . .
O1 O 1.05869(19) 0.3503(3) 0.60343(13) 0.0595(6) Uani 1 1 d . . . . .
O2 O 0.7938(3) 0.2943(4) 0.42089(14) 0.0821(8) Uani 1 1 d D . . . .
H2A H 0.838(4) 0.401(5) 0.415(3) 0.123 Uiso 1 1 d D U . . .
H2B H 0.791(4) 0.230(7) 0.3716(17) 0.123 Uiso 1 1 d D U . . .

loop_
_atom_site_aniso_label
_atom_site_aniso_U_11
_atom_site_aniso_U_22
_atom_site_aniso_U_33
_atom_site_aniso_U_23
_atom_site_aniso_U_13
_atom_site_aniso_U_12
C1 0.0655(17) 0.0401(13) 0.0410(14) 0.0029(11) 0.0172(12) 0.0028(12)
C2 0.0494(14) 0.0377(12) 0.0322(12) 0.0013(10) 0.0120(10) -0.0028(10)
C3 0.0402(13) 0.0395(13) 0.0475(14) 0.0022(10) 0.0109(10) -0.0039(10)
C4 0.0507(16) 0.0653(19) 0.0641(18) 0.0116(15) 0.0018(13) 0.0008(14)
C5 0.0518(17) 0.0550(18) 0.098(3) 0.0121(17) 0.0092(16) 0.0129(14)
C6 0.0512(17) 0.0482(17) 0.102(3) -0.0094(16) 0.0232(17) 0.0072(13)
C7 0.0513(15) 0.0493(15) 0.0618(17) -0.0114(13) 0.0170(13) -0.0025(13)
C8 0.0422(13) 0.0391(13) 0.0439(14) -0.0029(10) 0.0132(10) -0.0030(10)
C9 0.0572(16) 0.0334(12) 0.0575(16) -0.0068(11) 0.0214(12) -0.0100(11)
C10 0.0457(13) 0.0303(11) 0.0493(14) -0.0036(10) 0.0071(10) -0.0013(10)
N1 0.0498(12) 0.0313(10) 0.0430(11) -0.0035(8) 0.0163(9) -0.0026(9)
N2 0.0554(13) 0.0448(12) 0.0314(10) -0.0028(9) 0.0100(9) -0.0026(10)
N3 0.0530(12) 0.0453(12) 0.0344(11) -0.0020(9) 0.0115(9) 0.0043(9)
O1 0.0748(13) 0.0439(11) 0.0605(12) -0.0165(9) 0.0116(10) -0.0149(9)
O2 0.126(2) 0.0825(18) 0.0389(11) -0.0118(11) 0.0199(12) -0.0436(15)

loop_
_atom_type_symbol
_atom_type_description
_atom_type_scat_dispersion_real
_atom_type_scat_dispersion_imag
_atom_type_scat_source
C C 0.0033 0.0016 'International Tables Vol C Tables 4.2.6.8 and 6.1.1.4'
H H 0.0000 0.0000 'International Tables Vol C Tables 4.2.6.8 and 6.1.1.4'
N N 0.0061 0.0033 'International Tables Vol C Tables 4.2.6.8 and 6.1.1.4'
O O 0.0106 0.0060 'International Tables Vol C Tables 4.2.6.8 and 6.1.1.4'

loop_
_geom_angle_atom_site_label_1
_geom_angle_atom_site_label_2
_geom_angle_atom_site_label_3
_geom_angle
_geom_angle_site_symmetry_1
_geom_angle_site_symmetry_3
H1A C1 H1B 107.8 . .
C2 C1 H1A 109.0 . .
C2 C1 H1B 109.0 . .
N1 C1 H1A 109.0 . .
N1 C1 H1B 109.0 . .
N1 C1 C2 113.0(2) . .
N2 C2 C1 123.5(2) . .
N3 C2 C1 122.9(2) . .
N3 C2 N2 113.6(2) . .
C8 C3 C4 121.7(2) . .
C8 C3 N2 105.4(2) . .
N2 C3 C4 132.8(2) . .
C3 C4 H4 121.7 . .
C5 C4 C3 116.5(3) . .
C5 C4 H4 121.7 . .
C4 C5 H5 118.9 . .
C4 C5 C6 122.2(3) . .
C6 C5 H5 118.9 . .
C5 C6 H6 119.4 . .
C7 C6 C5 121.2(3) . .
C7 C6 H6 119.4 . .
C6 C7 H7 121.2 . .
C6 C7 C8 117.6(3) . .
C8 C7 H7 121.2 . .
C3 C8 C7 120.8(3) . .
C3 C8 N3 109.5(2) . .
C7 C8 N3 129.7(2) . .
H9A C9 H9B 107.3 . .
C10 C9 H9A 108.2 3_756 .
C10 C9 H9B 108.2 3_756 .
N1 C9 H9A 108.2 . .
N1 C9 H9B 108.2 . .
N1 C9 C10 116.6(2) . 3_756
N1 C10 C9 119.7(2) . 3_756
O1 C10 C9 119.0(2) . 3_756
O1 C10 N1 121.3(2) . .
C9 N1 C1 117.79(19) . .
C10 N1 C1 118.4(2) . .
C10 N1 C9 123.8(2) . .
C2 N2 C3 106.8(2) . .
C2 N2 H2 127.3(19) . .
C3 N2 H2 124.7(19) . .
C2 N3 C8 104.7(2) . .
H2A O2 H2B 107(4) . .

loop_
_geom_bond_atom_site_label_1
_geom_bond_atom_site_label_2
_geom_bond_distance
_geom_bond_site_symmetry_2
C1 H1A 0.9700 .
C1 H1B 0.9700 .
C1 C2 1.505(3) .
C1 N1 1.465(3) .
C2 N2 1.343(3) .
C2 N3 1.312(3) .
C3 C4 1.392(4) .
C3 C8 1.387(3) .
C3 N2 1.388(3) .
C4 H4 0.9300 .
C4 C5 1.376(4) .
C5 H5 0.9300 .
C5 C6 1.388(5) .
C6 H6 0.9300 .
C6 C7 1.373(4) .
C7 H7 0.9300 .
C7 C8 1.392(4) .
C8 N3 1.398(3) .
C9 H9A 0.9700 .
C9 H9B 0.9700 .
C9 C10 1.499(3) 3_756
C9 N1 1.454(3) .
C10 N1 1.330(3) .
C10 O1 1.232(3) .
N2 H2 0.865(10) .
O2 H2A 0.819(10) .
O2 H2B 0.821(10) .

loop_
_geom_hbond_atom_site_label_D
_geom_hbond_atom_site_label_H
_geom_hbond_atom_site_label_A
_geom_hbond_distance_DH
_geom_hbond_distance_HA
_geom_hbond_distance_DA
_geom_hbond_angle_DHA
_geom_hbond_site_symmetry_A
_geom_hbond_publ_flag
N2 H2 O2 0.865(10) 1.872(13) 2.716(3) 165(3) . yes
O2 H2A O1 0.819(10) 1.924(11) 2.742(3) 178(5) 3_766 yes
O2 H2B N3 0.821(10) 1.962(13) 2.778(3) 172(5) 4_565 yes

loop_
_geom_torsion_atom_site_label_1
_geom_torsion_atom_site_label_2
_geom_torsion_atom_site_label_3
_geom_torsion_atom_site_label_4
_geom_torsion
_geom_torsion_site_symmetry_1
_geom_torsion_site_symmetry_2
_geom_torsion_site_symmetry_3
_geom_torsion_site_symmetry_4
C1 C2 N2 C3 179.2(2) . . . .
C1 C2 N3 C8 -178.8(2) . . . .
C2 C1 N1 C9 -112.3(3) . . . .
C2 C1 N1 C10 69.9(3) . . . .
C3 C4 C5 C6 -0.2(4) . . . .
C3 C8 N3 C2 0.0(3) . . . .
C4 C3 C8 C7 -0.9(4) . . . .
C4 C3 C8 N3 -178.3(2) . . . .
C4 C3 N2 C2 177.8(3) . . . .
C4 C5 C6 C7 0.1(5) . . . .
C5 C6 C7 C8 -0.4(4) . . . .
C6 C7 C8 C3 0.8(4) . . . .
C6 C7 C8 N3 177.6(2) . . . .
C7 C8 N3 C2 -177.1(3) . . . .
C8 C3 C4 C5 0.6(4) . . . .
C8 C3 N2 C2 -0.8(3) . . . .
C9 C10 N1 C1 178.5(2) 3_756 . . .
C9 C10 N1 C9 0.9(4) 3_756 . . .
C10 C9 N1 C1 -178.5(2) 3_756 . . .
C10 C9 N1 C10 -0.9(4) 3_756 . . .
N1 C1 C2 N2 30.6(3) . . . .
N1 C1 C2 N3 -151.3(2) . . . .
N2 C2 N3 C8 -0.5(3) . . . .
N2 C3 C4 C5 -177.9(3) . . . .
N2 C3 C8 C7 177.9(2) . . . .
N2 C3 C8 N3 0.5(3) . . . .
N3 C2 N2 C3 0.9(3) . . . .
O1 C10 N1 C1 -2.1(4) . . . .
O1 C10 N1 C9 -179.7(2) . . . .
